data_1516601
loop_
_publ_author_name
'Zhan, Chao'
'Ou, Sha'
'Zou, Chao'
'Zhao, Min'
'Wu, Chuan-De'

_publ_section_title
;
 A luminescent mixed-lanthanide-organic framework sensor for decoding
 different volatile organic molecules.
;
_journal_issue 13
_journal_name_full 'Analytical chemistry'
_journal_page_first 6648
_journal_page_last 6653
_journal_paper_doi 10.1021/ac5013442
_journal_volume 86
_journal_year 2014
_chemical_formula_sum 'C33 H31 Eu O11'
_chemical_formula_weight 755.54
_chemical_name_systematic
; 
 ? 
;
_space_group_IT_number 2
_symmetry_cell_setting triclinic
_symmetry_space_group_name_Hall '-P 1'
_symmetry_space_group_name_H-M 'P -1'
_atom_sites_solution_hydrogens geom
_atom_sites_solution_primary direct
_atom_sites_solution_secondary difmap
_audit_creation_method SHELXL-97
_cell_angle_alpha 87.620(5)
_cell_angle_beta 85.388(5)
_cell_angle_gamma 86.422(5)
_cell_formula_units_Z 2
_cell_length_a 9.1035(6)
_cell_length_b 13.6438(9)
_cell_length_c 17.7320(10)
_cell_measurement_reflns_used 10266
_cell_measurement_temperature 293(2)
_cell_measurement_theta_max 58.92
_cell_measurement_theta_min 3.25
_cell_volume 2189.5(2)
_computing_cell_refinement 'CrysAlisPro (Oxford Diffraction Ltd., 2010)'
_computing_data_collection 'CrysAlisPro (Oxford Diffraction Ltd., 2010)'
_computing_data_reduction 'CrysAlisPro (Oxford Diffraction Ltd., 2010)'
_computing_structure_refinement 'SHELXL-97 (Sheldrick, 1997)'
_computing_structure_solution 'SHELXS-97 (Sheldrick, 1990)'
_diffrn_ambient_temperature 293(2)
_diffrn_detector_area_resol_mean 10.3592
_diffrn_measured_fraction_theta_full 0.988
_diffrn_measured_fraction_theta_max 0.988
_diffrn_measurement_device_type 'Xcalibur, Atlas, Gemini ultra'
_diffrn_measurement_method '\w scans'
_diffrn_radiation_monochromator graphite
_diffrn_radiation_source 'fine-focus sealed tube'
_diffrn_radiation_type CuK\a
_diffrn_radiation_wavelength 1.54178
_diffrn_reflns_av_R_equivalents 0.0768
_diffrn_reflns_av_sigmaI/netI 0.1272
_diffrn_reflns_limit_h_max 10
_diffrn_reflns_limit_h_min -9
_diffrn_reflns_limit_k_max 14
_diffrn_reflns_limit_k_min -15
_diffrn_reflns_limit_l_max 19
_diffrn_reflns_limit_l_min -19
_diffrn_reflns_number 10266
_diffrn_reflns_theta_full 58.92
_diffrn_reflns_theta_max 58.92
_diffrn_reflns_theta_min 3.25
_diffrn_standards_interval_count none
_diffrn_standards_interval_time none
_diffrn_standards_number none
_exptl_absorpt_coefficient_mu 10.626
_exptl_absorpt_correction_T_max 0.654
_exptl_absorpt_correction_T_min 0.489
_exptl_absorpt_correction_type empirical
_exptl_absorpt_process_details CrysAlisPro
_exptl_crystal_colour colorless
_exptl_crystal_density_diffrn 1.146
_exptl_crystal_density_method 'not measured'
_exptl_crystal_description block
_exptl_crystal_F_000 760
_exptl_crystal_size_max 0.22
_exptl_crystal_size_mid 0.06
_exptl_crystal_size_min 0.04
_platon_squeeze_details
;
;
_refine_diff_density_max 1.062
_refine_diff_density_min -0.859
_refine_diff_density_rms 0.114
_refine_ls_extinction_method none
_refine_ls_goodness_of_fit_ref 1.034
_refine_ls_hydrogen_treatment constr
_refine_ls_matrix_type full
_refine_ls_number_parameters 406
_refine_ls_number_reflns 6215
_refine_ls_number_restraints 0
_refine_ls_restrained_S_all 1.034
_refine_ls_R_factor_all 0.1045
_refine_ls_R_factor_gt 0.0756
_refine_ls_shift/su_max 0.000
_refine_ls_shift/su_mean 0.000
_refine_ls_structure_factor_coef Fsqd
_refine_ls_weighting_details 'calc w=1/[\s^2^(Fo^2^)+(0.0533P)^2^+0.0000P] where P=(Fo^2^+2Fc^2^)/3'
_refine_ls_weighting_scheme calc
_refine_ls_wR_factor_gt 0.1619
_refine_ls_wR_factor_ref 0.1776
_reflns_number_gt 4117
_reflns_number_total 6215
_reflns_threshold_expression >2sigma(I)
_cod_data_source_file ac5013442_si_002.cif
_cod_data_source_block Eu-TCM
_cod_depositor_comments 'Adding full bibliography for 1516600--1516602.cif.'
_cod_original_sg_symbol_H-M P-1
_cod_database_code 1516601

loop_
_symmetry_equiv_pos_as_xyz
'x, y, z'
'-x, -y, -z'

loop_
_atom_site_label
_atom_site_type_symbol
_atom_site_fract_x
_atom_site_fract_y
_atom_site_fract_z
_atom_site_U_iso_or_equiv
_atom_site_adp_type
_atom_site_occupancy
_atom_site_symmetry_multiplicity
_atom_site_calc_flag
_atom_site_refinement_flags
Eu1 Eu 0.20531(8) -0.05140(5) 0.96029(3) 0.0626(2) Uani 1 1 d .
O1 O 0.1789(9) 0.4357(6) 0.6755(4) 0.097(3) Uani 1 1 d .
O2 O 0.3335(9) 0.7346(6) 0.3905(4) 0.089(2) Uani 1 1 d .
O3 O 0.1916(9) 0.3243(7) 0.3412(5) 0.102(3) Uani 1 1 d .
O4 O 0.1202(9) 0.1115(5) 0.9290(4) 0.080(2) Uani 1 1 d .
O5 O -0.1167(10) 0.1596(5) 0.9386(4) 0.084(2) Uani 1 1 d .
O6 O 0.7289(10) 1.0300(5) 0.1841(4) 0.086(2) Uani 1 1 d .
O7 O 0.5813(9) 0.9744(6) 0.1049(4) 0.092(2) Uani 1 1 d .
O8 O 0.0250(10) 0.0629(5) 0.0789(4) 0.085(2) Uani 1 1 d .
O9 O 0.2704(9) 0.0425(5) 0.0627(4) 0.079(2) Uani 1 1 d .
O10 O 0.4375(9) -0.1263(5) 1.0091(4) 0.089(2) Uani 1 1 d .
H10D H 0.4744 -0.1862 0.9940 0.107 Uiso 1 1 d .
H10E H 0.4908 -0.0919 1.0386 0.107 Uiso 1 1 d .
O11 O 0.2508(10) -0.2164(7) 0.9106(4) 0.112(3) Uani 1 1 d .
H11C H 0.3342 -0.2511 0.9204 0.134 Uiso 1 1 d .
H11D H 0.1902 -0.2369 0.8783 0.134 Uiso 1 1 d .
C1 C 0.1812(12) 0.4837(8) 0.5456(5) 0.066(3) Uani 1 1 d .
C2 C 0.2521(12) 0.5727(7) 0.5301(5) 0.067(3) Uani 1 1 d .
C3 C 0.3399(12) 0.5832(8) 0.4636(5) 0.070(3) Uani 1 1 d .
C4 C 0.3583(12) 0.5077(8) 0.4108(5) 0.070(3) Uani 1 1 d .
C5 C 0.2984(12) 0.4170(8) 0.4296(6) 0.070(3) Uani 1 1 d .
C6 C 0.2095(11) 0.4076(7) 0.4981(5) 0.066(3) Uani 1 1 d .
C7 C 0.0819(14) 0.4717(8) 0.6177(6) 0.083(3) Uani 1 1 d .
H7A H 0.0321 0.5342 0.6314 0.099 Uiso 1 1 calc R
H7B H 0.0081 0.4251 0.6114 0.099 Uiso 1 1 calc R
C8 C 0.2287(16) 0.6533(8) 0.5843(5) 0.091(4) Uani 1 1 d .
H8A H 0.1676 0.6321 0.6279 0.136 Uiso 1 1 calc R
H8B H 0.1811 0.7097 0.5604 0.136 Uiso 1 1 calc R
H8C H 0.3222 0.6703 0.5998 0.136 Uiso 1 1 calc R
C9 C 0.4215(14) 0.6751(8) 0.4425(6) 0.079(3) Uani 1 1 d .
H9A H 0.4333 0.7113 0.4874 0.095 Uiso 1 1 calc R
H9B H 0.5186 0.6580 0.4184 0.095 Uiso 1 1 calc R
C10 C 0.4443(15) 0.5239(10) 0.3343(6) 0.100(4) Uani 1 1 d .
H10A H 0.4475 0.4651 0.3063 0.150 Uiso 1 1 calc R
H10B H 0.5430 0.5399 0.3421 0.150 Uiso 1 1 calc R
H10C H 0.3964 0.5769 0.3065 0.150 Uiso 1 1 calc R
C11 C 0.3223(14) 0.3326(9) 0.3774(6) 0.082(3) Uani 1 1 d .
H11A H 0.4038 0.3442 0.3401 0.098 Uiso 1 1 calc R
H11B H 0.3459 0.2723 0.4060 0.098 Uiso 1 1 calc R
C12 C 0.1413(15) 0.3073(8) 0.5187(7) 0.097(4) Uani 1 1 d .
H12A H 0.0874 0.3102 0.5674 0.145 Uiso 1 1 calc R
H12B H 0.2187 0.2563 0.5200 0.145 Uiso 1 1 calc R
H12C H 0.0757 0.2934 0.4812 0.145 Uiso 1 1 calc R
C13 C 0.1270(13) 0.3767(8) 0.7342(6) 0.073(3) Uani 1 1 d .
C14 C 0.2330(15) 0.3248(9) 0.7714(7) 0.088(4) Uani 1 1 d .
H14A H 0.3319 0.3331 0.7565 0.106 Uiso 1 1 calc R
C15 C 0.1971(14) 0.2605(9) 0.8306(6) 0.085(3) Uani 1 1 d .
H15A H 0.2713 0.2269 0.8562 0.102 Uiso 1 1 calc R
C16 C 0.0493(13) 0.2455(8) 0.8524(6) 0.070(3) Uani 1 1 d .
C17 C -0.0555(15) 0.2983(8) 0.8178(6) 0.084(3) Uani 1 1 d .
H17A H -0.1540 0.2908 0.8339 0.101 Uiso 1 1 calc R
C18 C -0.0193(15) 0.3672(8) 0.7554(6) 0.088(4) Uani 1 1 d .
H18A H -0.0926 0.4034 0.7309 0.105 Uiso 1 1 calc R
C19 C 0.0143(15) 0.1660(7) 0.9107(6) 0.069(3) Uani 1 1 d .
C20 C 0.4087(13) 0.7992(8) 0.3435(6) 0.073(3) Uani 1 1 d .
C21 C 0.5348(13) 0.8439(8) 0.3568(6) 0.077(3) Uani 1 1 d .
H21A H 0.5762 0.8332 0.4029 0.092 Uiso 1 1 calc R
C22 C 0.5996(13) 0.9047(8) 0.3015(6) 0.077(3) Uani 1 1 d .
H22A H 0.6845 0.9349 0.3114 0.092 Uiso 1 1 calc R
C23 C 0.5436(13) 0.9220(8) 0.2328(5) 0.073(3) Uani 1 1 d .
C24 C 0.4146(14) 0.8792(8) 0.2193(6) 0.089(4) Uani 1 1 d .
H24A H 0.3742 0.8905 0.1729 0.107 Uiso 1 1 calc R
C25 C 0.3457(15) 0.8197(9) 0.2745(7) 0.090(4) Uani 1 1 d .
H25A H 0.2571 0.7932 0.2659 0.108 Uiso 1 1 calc R
C26 C 0.6236(14) 0.9791(8) 0.1731(6) 0.074(3) Uani 1 1 d .
C27 C 0.1923(14) 0.2593(8) 0.2837(6) 0.081(3) Uani 1 1 d .
C28 C 0.0557(16) 0.2408(11) 0.2609(8) 0.116(5) Uani 1 1 d .
H28A H -0.0293 0.2685 0.2863 0.139 Uiso 1 1 calc R
C29 C 0.0444(15) 0.1826(10) 0.2018(7) 0.102(4) Uani 1 1 d .
H29A H -0.0484 0.1721 0.1863 0.122 Uiso 1 1 calc R
C30 C 0.1688(14) 0.1384(8) 0.1639(5) 0.074(3) Uani 1 1 d .
C31 C 0.3059(13) 0.1559(7) 0.1870(5) 0.069(3) Uani 1 1 d .
H31A H 0.3905 0.1281 0.1613 0.083 Uiso 1 1 calc R
C32 C 0.3188(13) 0.2137(8) 0.2473(6) 0.078(3) Uani 1 1 d .
H32A H 0.4112 0.2224 0.2639 0.094 Uiso 1 1 calc R
C33 C 0.1565(15) 0.0776(8) 0.0974(6) 0.069(3) Uani 1 1 d .

loop_
_atom_site_aniso_label
_atom_site_aniso_U_11
_atom_site_aniso_U_22
_atom_site_aniso_U_33
_atom_site_aniso_U_23
_atom_site_aniso_U_13
_atom_site_aniso_U_12
Eu1 0.0721(4) 0.0686(4) 0.0472(3) -0.0011(2) 0.0016(3) -0.0145(3)
O1 0.092(6) 0.134(7) 0.066(4) 0.043(4) -0.010(4) -0.044(5)
O2 0.091(6) 0.102(5) 0.072(5) 0.033(4) 0.001(4) -0.022(4)
O3 0.073(6) 0.127(7) 0.108(6) -0.055(5) -0.006(5) -0.002(5)
O4 0.098(6) 0.072(5) 0.069(4) 0.007(3) 0.003(4) -0.009(4)
O5 0.095(6) 0.098(5) 0.056(4) 0.019(4) 0.003(4) -0.011(4)
O6 0.111(6) 0.092(5) 0.057(4) -0.004(4) 0.016(4) -0.040(5)
O7 0.089(6) 0.128(6) 0.061(4) 0.024(4) -0.006(4) -0.035(5)
O8 0.099(6) 0.103(6) 0.055(4) -0.004(4) 0.003(4) -0.026(5)
O9 0.071(5) 0.100(5) 0.069(4) -0.029(4) -0.007(4) -0.006(4)
O10 0.098(6) 0.086(5) 0.088(5) -0.009(4) -0.032(4) 0.003(4)
O11 0.103(7) 0.156(8) 0.077(5) -0.035(5) -0.010(5) 0.005(6)
C1 0.076(7) 0.077(7) 0.045(5) -0.003(5) 0.001(5) -0.018(6)
C2 0.085(8) 0.059(6) 0.054(6) 0.006(4) 0.007(5) -0.006(5)
C3 0.082(8) 0.079(7) 0.048(5) 0.015(5) -0.003(5) -0.019(6)
C4 0.069(7) 0.087(7) 0.054(6) -0.005(5) 0.000(5) -0.012(6)
C5 0.067(7) 0.080(7) 0.064(6) -0.004(5) -0.003(5) -0.007(6)
C6 0.063(7) 0.075(6) 0.061(6) 0.010(5) -0.009(5) -0.015(5)
C7 0.102(9) 0.083(7) 0.063(6) 0.009(5) 0.000(6) -0.017(6)
C8 0.144(12) 0.080(7) 0.047(6) -0.013(5) 0.002(6) -0.010(7)
C9 0.103(9) 0.076(7) 0.057(6) 0.004(5) 0.003(6) -0.024(6)
C10 0.118(11) 0.128(10) 0.053(6) -0.014(6) 0.021(6) -0.028(8)
C11 0.082(9) 0.090(8) 0.077(7) -0.025(6) -0.014(6) -0.001(6)
C12 0.110(11) 0.082(8) 0.100(9) -0.001(6) -0.001(7) -0.021(7)
C13 0.072(8) 0.083(7) 0.062(6) 0.019(5) 0.007(6) -0.027(6)
C14 0.081(9) 0.098(9) 0.079(8) 0.012(7) 0.011(7) 0.005(7)
C15 0.081(9) 0.105(9) 0.068(7) 0.018(6) -0.004(6) -0.007(7)
C16 0.063(7) 0.079(7) 0.067(6) 0.008(5) 0.006(5) -0.008(6)
C17 0.092(9) 0.083(7) 0.074(7) 0.014(6) 0.015(7) -0.017(7)
C18 0.107(10) 0.088(8) 0.066(7) 0.027(6) -0.001(6) -0.020(7)
C19 0.073(8) 0.057(6) 0.077(7) -0.009(5) -0.005(6) 0.010(6)
C20 0.087(9) 0.072(7) 0.059(6) 0.011(5) 0.002(6) -0.009(6)
C21 0.090(9) 0.082(7) 0.060(6) 0.006(5) -0.003(6) -0.018(6)
C22 0.090(8) 0.079(7) 0.062(6) 0.003(5) 0.004(6) -0.016(6)
C23 0.093(9) 0.076(7) 0.050(6) 0.004(5) 0.007(5) -0.026(6)
C24 0.108(10) 0.093(8) 0.064(6) 0.030(6) 0.004(6) -0.031(7)
C25 0.094(9) 0.093(8) 0.087(8) -0.002(6) -0.014(7) -0.030(7)
C26 0.077(8) 0.077(7) 0.064(7) 0.013(5) 0.011(6) -0.001(6)
C27 0.090(9) 0.085(7) 0.070(7) -0.033(6) -0.007(6) -0.007(7)
C28 0.077(10) 0.160(13) 0.115(10) -0.079(10) -0.001(8) -0.004(9)
C29 0.078(9) 0.145(11) 0.087(8) -0.056(8) -0.007(7) -0.012(8)
C30 0.087(9) 0.088(7) 0.048(5) -0.019(5) -0.003(6) -0.010(6)
C31 0.072(8) 0.075(7) 0.061(6) -0.015(5) -0.002(5) -0.005(5)
C32 0.061(7) 0.101(8) 0.074(7) -0.019(6) -0.001(6) -0.002(6)
C33 0.079(9) 0.070(7) 0.059(6) -0.004(5) -0.008(6) -0.015(6)

loop_
_atom_type_symbol
_atom_type_description
_atom_type_scat_dispersion_real
_atom_type_scat_dispersion_imag
_atom_type_scat_source
C C 0.0181 0.0091 'International Tables Vol C Tables 4.2.6.8 and 6.1.1.4'
H H 0.0000 0.0000 'International Tables Vol C Tables 4.2.6.8 and 6.1.1.4'
Eu Eu -8.9294 11.1857 'International Tables Vol C Tables 4.2.6.8 and 6.1.1.4'
O O 0.0492 0.0322 'International Tables Vol C Tables 4.2.6.8 and 6.1.1.4'

loop_
_geom_angle_atom_site_label_1
_geom_angle_atom_site_label_2
_geom_angle_atom_site_label_3
_geom_angle
_geom_angle_site_symmetry_1
_geom_angle_site_symmetry_3
O8 Eu1 O4 74.3(3) 2_556 .
O8 Eu1 O5 83.2(3) 2_556 2_557
O4 Eu1 O5 129.0(3) . 2_557
O8 Eu1 O9 126.7(3) 2_556 1_556
O4 Eu1 O9 75.7(3) . 1_556
O5 Eu1 O9 82.8(3) 2_557 1_556
O8 Eu1 O11 84.0(3) 2_556 .
O4 Eu1 O11 143.5(3) . .
O5 Eu1 O11 75.3(3) 2_557 .
O9 Eu1 O11 139.8(3) 1_556 .
O8 Eu1 O7 129.2(2) 2_556 2_666
O4 Eu1 O7 74.5(3) . 2_666
O5 Eu1 O7 146.9(3) 2_557 2_666
O9 Eu1 O7 81.8(3) 1_556 2_666
O11 Eu1 O7 98.6(3) . 2_666
O8 Eu1 O10 151.7(3) 2_556 .
O4 Eu1 O10 133.9(3) . .
O5 Eu1 O10 77.1(3) 2_557 .
O9 Eu1 O10 70.8(3) 1_556 .
O11 Eu1 O10 71.6(3) . .
O7 Eu1 O10 70.2(3) 2_666 .
O8 Eu1 O6 81.8(3) 2_556 2_666
O4 Eu1 O6 75.2(2) . 2_666
O5 Eu1 O6 146.0(3) 2_557 2_666
O9 Eu1 O6 130.2(2) 1_556 2_666
O11 Eu1 O6 72.9(3) . 2_666
O7 Eu1 O6 51.8(3) 2_666 2_666
O10 Eu1 O6 103.6(3) . 2_666
O8 Eu1 C26 104.2(3) 2_556 2_666
O4 Eu1 C26 70.4(3) . 2_666
O5 Eu1 C26 160.6(3) 2_557 2_666
O9 Eu1 C26 105.7(3) 1_556 2_666
O11 Eu1 C26 87.5(3) . 2_666
O7 Eu1 C26 26.6(3) 2_666 2_666
O10 Eu1 C26 89.1(3) . 2_666
O6 Eu1 C26 25.6(3) 2_666 2_666
O8 Eu1 O8 79.6(3) 2_556 1_556
O4 Eu1 O8 61.6(2) . 1_556
O5 Eu1 O8 69.7(2) 2_557 1_556
O9 Eu1 O8 47.3(2) 1_556 1_556
O11 Eu1 O8 142.8(2) . 1_556
O7 Eu1 O8 117.7(3) 2_666 1_556
O10 Eu1 O8 111.4(2) . 1_556
O6 Eu1 O8 136.1(2) 2_666 1_556
C26 Eu1 O8 128.8(3) 2_666 1_556
O8 Eu1 C33 104.3(3) 2_556 1_556
O4 Eu1 C33 67.1(3) . 1_556
O5 Eu1 C33 75.5(3) 2_557 1_556
O9 Eu1 C33 22.6(3) 1_556 1_556
O11 Eu1 C33 148.4(3) . 1_556
O7 Eu1 C33 99.2(3) 2_666 1_556
O10 Eu1 C33 90.2(3) . 1_556
O6 Eu1 C33 138.0(2) 2_666 1_556
C26 Eu1 C33 118.7(3) 2_666 1_556
O8 Eu1 C33 24.8(3) 1_556 1_556
O8 Eu1 Eu1 46.26(18) 2_556 2_557
O4 Eu1 Eu1 59.98(18) . 2_557
O5 Eu1 Eu1 71.3(2) 2_557 2_557
O9 Eu1 Eu1 80.61(19) 1_556 2_557
O11 Eu1 Eu1 121.8(2) . 2_557
O7 Eu1 Eu1 134.0(2) 2_666 2_557
O10 Eu1 Eu1 139.53(18) . 2_557
O6 Eu1 Eu1 116.7(2) 2_666 2_557
C26 Eu1 Eu1 126.7(2) 2_666 2_557
O8 Eu1 Eu1 33.37(17) 1_556 2_557
C33 Eu1 Eu1 58.1(3) 1_556 2_557
C13 O1 C7 120.2(9) . .
C20 O2 C9 115.9(8) . .
C27 O3 C11 118.9(9) . .
C19 O4 Eu1 146.0(7) . .
C19 O5 Eu1 127.8(7) . 2_557
C26 O6 Eu1 91.1(6) . 2_666
C26 O7 Eu1 96.3(7) . 2_666
C33 O8 Eu1 174.3(7) . 2_556
C33 O8 Eu1 80.1(6) . 1_554
Eu1 O8 Eu1 100.4(3) 2_556 1_554
C33 O9 Eu1 109.6(7) . 1_554
Eu1 O10 H10D 120.4 . .
Eu1 O10 H10E 120.5 . .
H10D O10 H10E 118.8 . .
Eu1 O11 H11C 119.0 . .
Eu1 O11 H11D 119.1 . .
H11C O11 H11D 121.5 . .
C6 C1 C2 120.0(8) . .
C6 C1 C7 120.4(9) . .
C2 C1 C7 119.5(9) . .
C3 C2 C1 118.8(9) . .
C3 C2 C8 121.2(9) . .
C1 C2 C8 120.0(8) . .
C2 C3 C4 121.2(9) . .
C2 C3 C9 122.6(10) . .
C4 C3 C9 116.2(8) . .
C5 C4 C3 119.4(8) . .
C5 C4 C10 120.0(10) . .
C3 C4 C10 120.6(9) . .
C4 C5 C6 118.2(10) . .
C4 C5 C11 121.5(9) . .
C6 C5 C11 120.3(9) . .
C1 C6 C5 121.9(9) . .
C1 C6 C12 119.9(9) . .
C5 C6 C12 118.2(10) . .
O1 C7 C1 105.6(9) . .
O1 C7 H7A 110.6 . .
C1 C7 H7A 110.6 . .
O1 C7 H7B 110.6 . .
C1 C7 H7B 110.6 . .
H7A C7 H7B 108.7 . .
C2 C8 H8A 109.5 . .
C2 C8 H8B 109.5 . .
H8A C8 H8B 109.5 . .
C2 C8 H8C 109.5 . .
H8A C8 H8C 109.5 . .
H8B C8 H8C 109.5 . .
O2 C9 C3 107.1(9) . .
O2 C9 H9A 110.3 . .
C3 C9 H9A 110.3 . .
O2 C9 H9B 110.3 . .
C3 C9 H9B 110.3 . .
H9A C9 H9B 108.5 . .
C4 C10 H10A 109.5 . .
C4 C10 H10B 109.5 . .
H10A C10 H10B 109.5 . .
C4 C10 H10C 109.5 . .
H10A C10 H10C 109.5 . .
H10B C10 H10C 109.5 . .
O3 C11 C5 108.3(9) . .
O3 C11 H11A 110.0 . .
C5 C11 H11A 110.0 . .
O3 C11 H11B 110.0 . .
C5 C11 H11B 110.0 . .
H11A C11 H11B 108.4 . .
C6 C12 H12A 109.5 . .
C6 C12 H12B 109.5 . .
H12A C12 H12B 109.5 . .
C6 C12 H12C 109.5 . .
H12A C12 H12C 109.5 . .
H12B C12 H12C 109.5 . .
C14 C13 O1 114.9(10) . .
C14 C13 C18 120.8(9) . .
O1 C13 C18 124.3(11) . .
C13 C14 C15 121.3(11) . .
C13 C14 H14A 119.3 . .
C15 C14 H14A 119.3 . .
C14 C15 C16 119.9(12) . .
C14 C15 H15A 120.0 . .
C16 C15 H15A 120.0 . .
C17 C16 C15 119.1(10) . .
C17 C16 C19 122.3(10) . .
C15 C16 C19 118.5(11) . .
C16 C17 C18 121.5(11) . .
C16 C17 H17A 119.2 . .
C18 C17 H17A 119.2 . .
C13 C18 C17 117.2(11) . .
C13 C18 H18A 121.4 . .
C17 C18 H18A 121.4 . .
O4 C19 O5 124.6(10) . .
O4 C19 C16 115.9(11) . .
O5 C19 C16 119.5(11) . .
O2 C20 C21 127.4(10) . .
O2 C20 C25 113.7(11) . .
C21 C20 C25 118.8(9) . .
C20 C21 C22 119.7(10) . .
C20 C21 H21A 120.1 . .
C22 C21 H21A 120.1 . .
C23 C22 C21 122.2(11) . .
C23 C22 H22A 118.9 . .
C21 C22 H22A 118.9 . .
C22 C23 C24 118.6(9) . .
C22 C23 C26 120.5(11) . .
C24 C23 C26 120.8(10) . .
C25 C24 C23 120.2(11) . .
C25 C24 H24A 119.9 . .
C23 C24 H24A 119.9 . .
C24 C25 C20 120.3(11) . .
C24 C25 H25A 119.8 . .
C20 C25 H25A 119.8 . .
O6 C26 O7 119.6(9) . .
O6 C26 C23 123.8(11) . .
O7 C26 C23 116.6(11) . .
O6 C26 Eu1 63.4(5) . 2_666
O7 C26 Eu1 57.2(5) . 2_666
C23 C26 Eu1 167.5(8) . 2_666
O3 C27 C28 115.7(11) . .
O3 C27 C32 125.2(11) . .
C28 C27 C32 119.1(10) . .
C29 C28 C27 120.4(12) . .
C29 C28 H28A 119.8 . .
C27 C28 H28A 119.8 . .
C28 C29 C30 121.2(13) . .
C28 C29 H29A 119.4 . .
C30 C29 H29A 119.4 . .
C31 C30 C29 118.6(10) . .
C31 C30 C33 120.3(11) . .
C29 C30 C33 121.0(11) . .
C32 C31 C30 120.8(10) . .
C32 C31 H31A 119.6 . .
C30 C31 H31A 119.6 . .
C31 C32 C27 119.7(11) . .
C31 C32 H32A 120.1 . .
C27 C32 H32A 120.1 . .
O9 C33 O8 122.9(10) . .
O9 C33 C30 119.5(11) . .
O8 C33 C30 117.5(11) . .
O9 C33 Eu1 47.8(5) . 1_554
O8 C33 Eu1 75.1(6) . 1_554
C30 C33 Eu1 167.3(9) . 1_554

loop_
_geom_bond_atom_site_label_1
_geom_bond_atom_site_label_2
_geom_bond_distance
_geom_bond_site_symmetry_2
Eu1 O8 2.277(9) 2_556
Eu1 O4 2.367(8) .
Eu1 O5 2.396(6) 2_557
Eu1 O9 2.398(7) 1_556
Eu1 O11 2.450(9) .
Eu1 O7 2.451(7) 2_666
Eu1 O10 2.493(8) .
Eu1 O6 2.591(6) 2_666
Eu1 C26 2.899(10) 2_666
Eu1 O8 2.991(7) 1_556
Eu1 C33 3.049(11) 1_556
Eu1 Eu1 4.0726(14) 2_557
O1 C13 1.363(11) .
O1 C7 1.457(14) .
O2 C20 1.365(11) .
O2 C9 1.458(13) .
O3 C27 1.377(12) .
O3 C11 1.410(14) .
O4 C19 1.236(12) .
O5 C19 1.261(12) .
O5 Eu1 2.396(6) 2_557
O6 C26 1.251(14) .
O6 Eu1 2.591(6) 2_666
O7 C26 1.304(14) .
O7 Eu1 2.451(7) 2_666
O8 C33 1.297(13) .
O8 Eu1 2.277(9) 2_556
O8 Eu1 2.991(7) 1_554
O9 C33 1.243(13) .
O9 Eu1 2.398(7) 1_554
O10 H10D 0.9065 .
O10 H10E 0.9047 .
O11 H11C 0.8950 .
O11 H11D 0.8920 .
C1 C6 1.363(14) .
C1 C2 1.417(13) .
C1 C7 1.515(13) .
C2 C3 1.378(13) .
C2 C8 1.486(14) .
C3 C4 1.413(14) .
C3 C9 1.516(14) .
C4 C5 1.401(14) .
C4 C10 1.525(13) .
C5 C6 1.410(13) .
C5 C11 1.502(15) .
C6 C12 1.556(14) .
C7 H7A 0.9700 .
C7 H7B 0.9700 .
C8 H8A 0.9600 .
C8 H8B 0.9600 .
C8 H8C 0.9600 .
C9 H9A 0.9700 .
C9 H9B 0.9700 .
C10 H10A 0.9600 .
C10 H10B 0.9600 .
C10 H10C 0.9600 .
C11 H11A 0.9700 .
C11 H11B 0.9700 .
C12 H12A 0.9600 .
C12 H12B 0.9600 .
C12 H12C 0.9600 .
C13 C14 1.358(16) .
C13 C18 1.367(15) .
C14 C15 1.372(14) .
C14 H14A 0.9300 .
C15 C16 1.395(15) .
C15 H15A 0.9300 .
C16 C17 1.333(15) .
C16 C19 1.499(15) .
C17 C18 1.452(13) .
C17 H17A 0.9300 .
C18 H18A 0.9300 .
C20 C21 1.375(16) .
C20 C25 1.402(16) .
C21 C22 1.376(13) .
C21 H21A 0.9300 .
C22 C23 1.365(15) .
C22 H22A 0.9300 .
C23 C24 1.386(16) .
C23 C26 1.461(14) .
C24 C25 1.382(14) .
C24 H24A 0.9300 .
C25 H25A 0.9300 .
C26 Eu1 2.899(10) 2_666
C27 C28 1.380(17) .
C27 C32 1.398(15) .
C28 C29 1.356(16) .
C28 H28A 0.9300 .
C29 C30 1.387(16) .
C29 H29A 0.9300 .
C30 C31 1.382(15) .
C30 C33 1.484(14) .
C31 C32 1.372(14) .
C31 H31A 0.9300 .
C32 H32A 0.9300 .
C33 Eu1 3.049(11) 1_554

loop_
_platon_squeeze_void_nr
_platon_squeeze_void_average_x
_platon_squeeze_void_average_y
_platon_squeeze_void_average_z
_platon_squeeze_void_volume
_platon_squeeze_void_count_electrons
_platon_squeeze_void_content
1 -0.152 0.204 0.296 853 219 ' '
